data_4065783
loop_
_publ_author_name
'Buchard, Antoine'
'Platel, Rachel H.'
'Auffrant, Audrey'
'Le Goff, Xavier F.'
'Le Floch, Pascal'
'Williams, Charlotte K.'

_publ_section_title
;
 Iminophosphorane Neodymium(III) Complexes As Efficient Initiators for
 Lactide Polymerization
;
_journal_issue 13
_journal_name_full Organometallics
_journal_page_first 2892
_journal_paper_doi 10.1021/om1001233
_journal_volume 29
_journal_year 2010
_chemical_formula_moiety 'C62H70IN4NdP4, 3(C4H8O) '
_chemical_formula_sum 'C74 H94 I N4 Nd O3 P4'
_chemical_formula_weight 1482.55
_chemical_name_systematic
; 
 ? 
;
_space_group_IT_number 1
_symmetry_cell_setting triclinic
_symmetry_space_group_name_Hall 'P 1'
_symmetry_space_group_name_H-M 'P 1'
_atom_sites_solution_hydrogens geom
_atom_sites_solution_primary direct
_atom_sites_solution_secondary difmap
_audit_creation_method SHELXL-97
_cell_angle_alpha 98.7620(10)
_cell_angle_beta 104.8060(10)
_cell_angle_gamma 114.3410(10)
_cell_formula_units_Z 1
_cell_length_a 12.3290(10)
_cell_length_b 12.6670(10)
_cell_length_c 13.1490(10)
_cell_measurement_reflns_used 5671
_cell_measurement_temperature 150.0(1)
_cell_measurement_theta_max 30.034
_cell_measurement_theta_min 0.998
_cell_volume 1729.7(2)
_computing_structure_refinement 'SHELXL-97 (Sheldrick, 1997)'
_computing_structure_solution 'SHELXS-97 (Sheldrick, 1990)'
_diffrn_ambient_temperature 150.0(1)
_diffrn_measured_fraction_theta_full 0.988
_diffrn_measured_fraction_theta_max 0.988
_diffrn_measurement_device_type KappaCCD
_diffrn_measurement_method 'phi and omega scans'
_diffrn_radiation_monochromator graphite
_diffrn_radiation_source 'fine-focus sealed tube'
_diffrn_radiation_type MoK\a
_diffrn_radiation_wavelength 0.71069
_diffrn_reflns_av_R_equivalents 0.0212
_diffrn_reflns_av_sigmaI/netI 0.0658
_diffrn_reflns_limit_h_max 17
_diffrn_reflns_limit_h_min -17
_diffrn_reflns_limit_k_max 17
_diffrn_reflns_limit_k_min -17
_diffrn_reflns_limit_l_max 18
_diffrn_reflns_limit_l_min -17
_diffrn_reflns_number 19404
_diffrn_reflns_theta_full 30.07
_diffrn_reflns_theta_max 30.07
_diffrn_reflns_theta_min 3.42
_exptl_absorpt_coefficient_mu 1.339
_exptl_absorpt_correction_T_max 0.8347
_exptl_absorpt_correction_T_min 0.7756
_exptl_absorpt_correction_type multi-scan
_exptl_crystal_colour colorless
_exptl_crystal_density_diffrn 1.423
_exptl_crystal_density_method 'not measured'
_exptl_crystal_description block
_exptl_crystal_F_000 763
_exptl_crystal_size_max 0.20
_exptl_crystal_size_mid 0.16
_exptl_crystal_size_min 0.14
_refine_diff_density_max 1.412
_refine_diff_density_min -0.782
_refine_diff_density_rms 0.090
_refine_ls_abs_structure_details 'Flack H D (1983), Acta Cryst. A39, 876-881'
_refine_ls_abs_structure_Flack 0.000(7)
_refine_ls_extinction_method none
_refine_ls_goodness_of_fit_ref 0.987
_refine_ls_hydrogen_treatment constr
_refine_ls_matrix_type full
_refine_ls_number_parameters 657
_refine_ls_number_reflns 14076
_refine_ls_number_restraints 3
_refine_ls_restrained_S_all 0.986
_refine_ls_R_factor_all 0.0372
_refine_ls_R_factor_gt 0.0315
_refine_ls_shift/su_max 0.001
_refine_ls_shift/su_mean 0.000
_refine_ls_structure_factor_coef Fsqd
_refine_ls_weighting_details 'calc w=1/[\s^2^(Fo^2^)+(0.0238P)^2^+0.0000P] where P=(Fo^2^+2Fc^2^)/3'
_refine_ls_weighting_scheme calc
_refine_ls_wR_factor_gt 0.0716
_refine_ls_wR_factor_ref 0.0732
_reflns_number_gt 12469
_reflns_number_total 14076
_reflns_threshold_expression >2sigma(I)
_cod_data_source_file om1001233_si_002.cif
_cod_data_source_block ab190
_cod_depositor_comments
;
The following automatic conversions were performed:

'_symmetry_cell_setting' value 'Triclinic' changed to 'triclinic'
according to /home/saulius/struct/CIF-dictionaries/cif_core.dic
dictionary named 'cif_core.dic' version 2.4.1 from 2010-06-29.

Automatic conversion script
Id: cif_fix_values 1715 2011-07-08 13:25:40Z adriana 
;
_cod_original_sg_symbol_H-M 'P1     '
_cod_database_code 4065783

loop_
_symmetry_equiv_pos_as_xyz
'x, y, z'

loop_
_atom_site_label
_atom_site_type_symbol
_atom_site_fract_x
_atom_site_fract_y
_atom_site_fract_z
_atom_site_U_iso_or_equiv
_atom_site_adp_type
_atom_site_occupancy
_atom_site_symmetry_multiplicity
_atom_site_calc_flag
_atom_site_refinement_flags
Nd1 Nd 1.049315(11) 0.250183(10) 0.525320(10) 0.02230(5) Uani 1 1 d .
I1 I 1.29686(2) 0.382957(18) 0.454873(19) 0.02979(8) Uani 1 1 d .
P1 P 0.83753(9) 0.00147(8) 0.54769(8) 0.0240(2) Uani 1 1 d .
P2 P 0.96432(10) -0.02897(8) 0.37857(8) 0.0233(2) Uani 1 1 d .
P3 P 1.02629(9) 0.49658(8) 0.60730(9) 0.0233(2) Uani 1 1 d .
P4 P 1.19987(9) 0.42566(8) 0.77697(8) 0.0220(2) Uani 1 1 d .
N1 N 0.8486(3) 0.1333(3) 0.5521(3) 0.0300(8) Uani 1 1 d .
N2 N 0.9701(3) 0.0895(3) 0.3474(3) 0.0264(7) Uani 1 1 d .
N3 N 1.0029(3) 0.4195(3) 0.4872(3) 0.0240(7) Uani 1 1 d .
N4 N 1.2043(3) 0.3106(3) 0.7109(3) 0.0238(7) Uani 1 1 d .
C1 C 0.9610(3) -0.0038(3) 0.5112(3) 0.0222(8) Uani 1 1 d .
H1 H 1.0334 0.0081 0.5688 0.027 Uiso 1 1 calc R
C2 C 0.6775(4) -0.1163(3) 0.4569(3) 0.0263(9) Uani 1 1 d .
C3 C 0.6368(4) -0.1145(4) 0.3487(4) 0.0362(10) Uani 1 1 d .
H3 H 0.6909 -0.0540 0.3242 0.043 Uiso 1 1 calc R
C4 C 0.5167(5) -0.2015(5) 0.2768(5) 0.0480(16) Uani 1 1 d .
H4 H 0.4882 -0.1998 0.2030 0.058 Uiso 1 1 calc R
C5 C 0.4386(5) -0.2903(4) 0.3120(6) 0.0552(17) Uani 1 1 d .
H5 H 0.3567 -0.3500 0.2621 0.066 Uiso 1 1 calc R
C6 C 0.4777(4) -0.2933(4) 0.4180(5) 0.0500(15) Uani 1 1 d .
H6 H 0.4234 -0.3543 0.4422 0.060 Uiso 1 1 calc R
C7 C 0.5973(4) -0.2065(4) 0.4896(4) 0.0370(11) Uani 1 1 d .
H7 H 0.6250 -0.2089 0.5631 0.044 Uiso 1 1 calc R
C8 C 0.8626(4) -0.0342(3) 0.6781(4) 0.0295(9) Uani 1 1 d .
C9 C 0.8896(4) 0.0515(4) 0.7742(3) 0.0373(11) Uani 1 1 d .
H9 H 0.8929 0.1270 0.7703 0.045 Uiso 1 1 calc R
C10 C 0.9115(5) 0.0284(4) 0.8734(4) 0.0447(12) Uani 1 1 d .
H10 H 0.9262 0.0865 0.9372 0.054 Uiso 1 1 calc R
C11 C 0.9124(5) -0.0794(4) 0.8818(4) 0.0435(11) Uani 1 1 d .
H11 H 0.9295 -0.0948 0.9511 0.052 Uiso 1 1 calc R
C12 C 0.8876(4) -0.1647(4) 0.7863(4) 0.0386(11) Uani 1 1 d .
H12 H 0.8870 -0.2392 0.7899 0.046 Uiso 1 1 calc R
C13 C 0.8641(5) -0.1396(4) 0.6863(4) 0.0372(12) Uani 1 1 d .
H13 H 0.8486 -0.1973 0.6219 0.045 Uiso 1 1 calc R
C14 C 0.8374(4) -0.1793(3) 0.2860(3) 0.0276(9) Uani 1 1 d .
C15 C 0.7973(5) -0.2088(4) 0.1725(4) 0.0423(12) Uani 1 1 d .
H15 H 0.8324 -0.1478 0.1390 0.051 Uiso 1 1 calc R
C16 C 0.7076(5) -0.3247(4) 0.1061(4) 0.0490(13) Uani 1 1 d .
H16 H 0.6794 -0.3429 0.0283 0.059 Uiso 1 1 calc R
C17 C 0.6601(4) -0.4132(4) 0.1560(4) 0.0425(12) Uani 1 1 d .
H17 H 0.5989 -0.4931 0.1113 0.051 Uiso 1 1 calc R
C18 C 0.6984(4) -0.3890(3) 0.2676(4) 0.0353(10) Uani 1 1 d .
H18 H 0.6658 -0.4515 0.3002 0.042 Uiso 1 1 calc R
C19 C 0.7866(4) -0.2708(3) 0.3331(4) 0.0308(9) Uani 1 1 d .
H19 H 0.8122 -0.2526 0.4109 0.037 Uiso 1 1 calc R
C20 C 1.1054(4) -0.0496(4) 0.3889(4) 0.0244(10) Uani 1 1 d .
C21 C 1.2190(4) 0.0498(4) 0.4089(4) 0.0343(10) Uani 1 1 d .
H21 H 1.2228 0.1271 0.4156 0.041 Uiso 1 1 calc R
C22 C 1.3271(4) 0.0391(4) 0.4195(4) 0.0382(11) Uani 1 1 d .
H22 H 1.4057 0.1094 0.4354 0.046 Uiso 1 1 calc R
C23 C 1.3230(5) -0.0725(4) 0.4072(4) 0.0455(12) Uani 1 1 d .
H23 H 1.3982 -0.0796 0.4140 0.055 Uiso 1 1 calc R
C24 C 1.2095(5) -0.1732(4) 0.3848(5) 0.0513(14) Uani 1 1 d .
H24 H 1.2058 -0.2505 0.3761 0.062 Uiso 1 1 calc R
C25 C 1.1010(5) -0.1627(4) 0.3751(4) 0.0416(11) Uani 1 1 d .
H25 H 1.0224 -0.2331 0.3589 0.050 Uiso 1 1 calc R
C26 C 0.7512(4) 0.1709(4) 0.5564(5) 0.0493(14) Uani 1 1 d .
H26 H 0.7993 0.2594 0.5968 0.059 Uiso 1 1 calc R
C27 C 0.6736(6) 0.1609(6) 0.4411(7) 0.076(2) Uani 1 1 d .
H27A H 0.7277 0.1774 0.3962 0.115 Uiso 1 1 calc R
H27B H 0.6415 0.2198 0.4458 0.115 Uiso 1 1 calc R
H27C H 0.6018 0.0789 0.4072 0.115 Uiso 1 1 calc R
C28 C 0.6665(6) 0.1145(7) 0.6159(5) 0.077(2) Uani 1 1 d .
H28A H 0.6130 0.0278 0.5774 0.116 Uiso 1 1 calc R
H28B H 0.6124 0.1529 0.6190 0.116 Uiso 1 1 calc R
H28C H 0.7181 0.1253 0.6909 0.116 Uiso 1 1 calc R
C29 C 0.9630(5) 0.1214(4) 0.2429(4) 0.0368(11) Uani 1 1 d .
H29 H 1.0035 0.2119 0.2650 0.044 Uiso 1 1 calc R
C30 C 1.0422(6) 0.0901(5) 0.1843(5) 0.0455(14) Uani 1 1 d .
H30A H 1.1308 0.1286 0.2343 0.068 Uiso 1 1 calc R
H30B H 1.0380 0.1194 0.1193 0.068 Uiso 1 1 calc R
H30C H 1.0087 0.0020 0.1615 0.068 Uiso 1 1 calc R
C31 C 0.8302(5) 0.0794(5) 0.1658(4) 0.0510(14) Uani 1 1 d .
H31A H 0.8340 0.1086 0.1013 0.077 Uiso 1 1 calc R
H31B H 0.7865 0.1116 0.2036 0.077 Uiso 1 1 calc R
H31C H 0.7836 -0.0094 0.1424 0.077 Uiso 1 1 calc R
C32 C 1.0639(3) 0.4238(3) 0.6996(3) 0.0233(8) Uani 1 1 d .
H32 H 0.9905 0.3683 0.7102 0.028 Uiso 1 1 d R
C33 C 0.8870(4) 0.5066(3) 0.6220(4) 0.0279(9) Uani 1 1 d .
C34 C 0.8112(5) 0.5328(4) 0.5414(4) 0.0449(12) Uani 1 1 d .
H34 H 0.8388 0.5559 0.4833 0.054 Uiso 1 1 calc R
C35 C 0.6972(5) 0.5259(5) 0.5443(5) 0.0510(15) Uani 1 1 d .
H35 H 0.6462 0.5411 0.4869 0.061 Uiso 1 1 calc R
C36 C 0.6570(5) 0.4973(4) 0.6295(5) 0.0494(14) Uani 1 1 d .
H36 H 0.5781 0.4910 0.6314 0.059 Uiso 1 1 calc R
C37 C 0.7340(6) 0.4783(5) 0.7111(5) 0.0608(16) Uani 1 1 d .
H37 H 0.7077 0.4604 0.7710 0.073 Uiso 1 1 calc R
C38 C 0.8491(5) 0.4837(4) 0.7113(5) 0.0469(12) Uani 1 1 d .
H38 H 0.9010 0.4720 0.7709 0.056 Uiso 1 1 calc R
C39 C 1.1444(4) 0.6524(3) 0.6383(3) 0.0300(9) Uani 1 1 d .
C40 C 1.1315(4) 0.7491(3) 0.6899(4) 0.0445(13) Uani 1 1 d .
H40 H 1.0598 0.7342 0.7114 0.053 Uiso 1 1 calc R
C41 C 1.2246(5) 0.8679(4) 0.7097(5) 0.0583(16) Uani 1 1 d .
H41 H 1.2140 0.9340 0.7413 0.070 Uiso 1 1 calc R
C42 C 1.3314(5) 0.8894(4) 0.6836(5) 0.0551(15) Uani 1 1 d .
H42 H 1.3958 0.9704 0.7003 0.066 Uiso 1 1 calc R
C43 C 1.3463(5) 0.7962(4) 0.6340(4) 0.0439(12) Uani 1 1 d .
H43 H 1.4200 0.8120 0.6155 0.053 Uiso 1 1 calc R
C44 C 1.2530(5) 0.6784(4) 0.6111(4) 0.0297(11) Uani 1 1 d .
H44 H 1.2630 0.6135 0.5759 0.036 Uiso 1 1 calc R
C45 C 1.1991(4) 0.4196(3) 0.9151(3) 0.0258(9) Uani 1 1 d .
C46 C 1.0847(4) 0.3692(3) 0.9352(4) 0.0332(10) Uani 1 1 d .
H46 H 1.0063 0.3437 0.8780 0.040 Uiso 1 1 calc R
C47 C 1.0857(5) 0.3564(4) 1.0380(4) 0.0421(12) Uani 1 1 d .
H47 H 1.0079 0.3228 1.0512 0.051 Uiso 1 1 calc R
C48 C 1.1973(5) 0.3915(4) 1.1204(4) 0.0390(11) Uani 1 1 d .
H48 H 1.1970 0.3810 1.1903 0.047 Uiso 1 1 calc R
C49 C 1.3106(5) 0.4422(4) 1.1025(4) 0.0388(11) Uani 1 1 d .
H49 H 1.3883 0.4668 1.1603 0.047 Uiso 1 1 calc R
C50 C 1.3121(4) 0.4577(4) 1.0008(4) 0.0331(10) Uani 1 1 d .
H50 H 1.3909 0.4945 0.9897 0.040 Uiso 1 1 calc R
C51 C 1.3423(4) 0.5675(4) 0.8080(4) 0.0277(10) Uani 1 1 d .
C52 C 1.3612(4) 0.6742(3) 0.8786(4) 0.0329(10) Uani 1 1 d .
H52 H 1.2977 0.6731 0.9075 0.040 Uiso 1 1 calc R
C53 C 1.4721(4) 0.7794(4) 0.9052(4) 0.0426(12) Uani 1 1 d .
H53 H 1.4850 0.8511 0.9531 0.051 Uiso 1 1 calc R
C54 C 1.5646(4) 0.7829(4) 0.8639(4) 0.0423(12) Uani 1 1 d .
H54 H 1.6401 0.8571 0.8823 0.051 Uiso 1 1 calc R
C55 C 1.5489(4) 0.6800(4) 0.7964(4) 0.0409(12) Uani 1 1 d .
H55 H 1.6142 0.6824 0.7695 0.049 Uiso 1 1 calc R
C56 C 1.4372(4) 0.5722(4) 0.7672(4) 0.0328(10) Uani 1 1 d .
H56 H 1.4256 0.5012 0.7191 0.039 Uiso 1 1 calc R
C57 C 0.9717(4) 0.4659(3) 0.3918(3) 0.0311(9) Uani 1 1 d .
H57 H 0.9794 0.5471 0.4218 0.037 Uiso 1 1 calc R
C58 C 1.0641(5) 0.4840(4) 0.3298(4) 0.0398(11) Uani 1 1 d .
H58A H 1.1513 0.5378 0.3811 0.060 Uiso 1 1 calc R
H58B H 1.0436 0.5204 0.2719 0.060 Uiso 1 1 calc R
H58C H 1.0567 0.4055 0.2967 0.060 Uiso 1 1 calc R
C59 C 0.8362(5) 0.3857(4) 0.3121(4) 0.0451(12) Uani 1 1 d .
H59A H 0.8263 0.3063 0.2783 0.068 Uiso 1 1 calc R
H59B H 0.8177 0.4234 0.2547 0.068 Uiso 1 1 calc R
H59C H 0.7771 0.3757 0.3519 0.068 Uiso 1 1 calc R
C60 C 1.2930(4) 0.2686(3) 0.7677(3) 0.0282(9) Uani 1 1 d .
H60 H 1.3683 0.3391 0.8268 0.034 Uiso 1 1 calc R
C61 C 1.3375(4) 0.2163(4) 0.6843(4) 0.0389(11) Uani 1 1 d .
H61A H 1.2634 0.1522 0.6226 0.058 Uiso 1 1 calc R
H61B H 1.3903 0.1823 0.7197 0.058 Uiso 1 1 calc R
H61C H 1.3875 0.2806 0.6570 0.058 Uiso 1 1 calc R
C62 C 1.2275(4) 0.1719(3) 0.8188(4) 0.0346(10) Uani 1 1 d .
H62A H 1.1974 0.2049 0.8714 0.052 Uiso 1 1 calc R
H62B H 1.2880 0.1470 0.8571 0.052 Uiso 1 1 calc R
H62C H 1.1550 0.1017 0.7609 0.052 Uiso 1 1 calc R

loop_
_atom_site_aniso_label
_atom_site_aniso_U_11
_atom_site_aniso_U_22
_atom_site_aniso_U_33
_atom_site_aniso_U_23
_atom_site_aniso_U_13
_atom_site_aniso_U_12
Nd1 0.02288(12) 0.01702(9) 0.02456(12) 0.00453(8) 0.00721(9) 0.00845(8)
I1 0.02917(17) 0.02452(13) 0.03536(18) 0.00962(12) 0.01419(14) 0.01047(12)
P1 0.0204(5) 0.0184(4) 0.0273(6) 0.0033(4) 0.0074(4) 0.0057(4)
P2 0.0258(5) 0.0174(4) 0.0233(5) 0.0030(4) 0.0066(4) 0.0093(4)
P3 0.0217(5) 0.0181(4) 0.0306(6) 0.0057(4) 0.0086(4) 0.0107(4)
P4 0.0215(5) 0.0175(4) 0.0244(5) 0.0030(4) 0.0075(4) 0.0085(4)
N1 0.0226(19) 0.0192(14) 0.042(2) 0.0037(14) 0.0064(16) 0.0091(13)
N2 0.0301(19) 0.0207(14) 0.0254(18) 0.0058(13) 0.0071(15) 0.0113(13)
N3 0.0254(18) 0.0216(14) 0.0271(18) 0.0070(13) 0.0084(15) 0.0135(13)
N4 0.0217(17) 0.0223(14) 0.0259(18) 0.0059(13) 0.0050(14) 0.0115(12)
C1 0.021(2) 0.0183(16) 0.0196(19) -0.0001(14) 0.0003(16) 0.0080(14)
C2 0.020(2) 0.0191(17) 0.033(2) 0.0035(16) 0.0099(18) 0.0052(15)
C3 0.023(2) 0.036(2) 0.044(3) 0.011(2) 0.007(2) 0.0120(18)
C4 0.034(3) 0.048(3) 0.043(3) -0.011(3) -0.007(3) 0.024(2)
C5 0.024(3) 0.030(2) 0.083(5) -0.021(3) 0.004(3) 0.008(2)
C6 0.025(3) 0.021(2) 0.081(4) -0.003(2) 0.006(3) 0.0037(18)
C7 0.023(2) 0.033(2) 0.048(3) 0.0126(19) 0.011(2) 0.0060(17)
C8 0.028(2) 0.0273(19) 0.034(2) 0.0100(17) 0.0153(19) 0.0099(17)
C9 0.046(3) 0.032(2) 0.022(2) -0.0025(17) 0.007(2) 0.0150(19)
C10 0.053(3) 0.049(3) 0.026(3) 0.001(2) 0.007(2) 0.026(2)
C11 0.047(3) 0.051(3) 0.027(2) 0.014(2) 0.013(2) 0.018(2)
C12 0.045(3) 0.039(2) 0.038(3) 0.017(2) 0.018(2) 0.022(2)
C13 0.046(3) 0.034(2) 0.027(3) 0.008(2) 0.014(2) 0.014(2)
C14 0.025(2) 0.0247(17) 0.035(2) 0.0057(16) 0.0099(18) 0.0147(16)
C15 0.057(3) 0.028(2) 0.026(2) 0.0035(18) 0.009(2) 0.011(2)
C16 0.055(3) 0.044(3) 0.027(3) 0.000(2) -0.002(2) 0.018(2)
C17 0.031(3) 0.0247(19) 0.046(3) -0.005(2) -0.002(2) 0.0045(17)
C18 0.033(2) 0.0174(17) 0.041(3) -0.0010(17) 0.006(2) 0.0054(16)
C19 0.029(2) 0.0220(17) 0.034(2) 0.0022(16) 0.0055(19) 0.0105(16)
C20 0.024(2) 0.0232(19) 0.025(2) 0.0076(17) 0.0075(19) 0.0108(17)
C21 0.036(3) 0.0262(19) 0.043(3) 0.0044(18) 0.016(2) 0.0167(18)
C22 0.026(2) 0.033(2) 0.051(3) 0.007(2) 0.014(2) 0.0115(18)
C23 0.036(3) 0.046(3) 0.063(4) 0.016(2) 0.020(3) 0.025(2)
C24 0.043(3) 0.028(2) 0.080(4) 0.006(2) 0.014(3) 0.023(2)
C25 0.038(3) 0.029(2) 0.057(3) 0.015(2) 0.013(2) 0.0168(19)
C26 0.024(2) 0.026(2) 0.089(4) 0.006(2) 0.011(3) 0.0127(18)
C27 0.049(4) 0.103(5) 0.131(7) 0.089(5) 0.052(4) 0.055(4)
C28 0.052(4) 0.152(6) 0.056(4) 0.025(4) 0.022(3) 0.073(4)
C29 0.055(3) 0.028(2) 0.025(2) 0.0106(18) 0.011(2) 0.018(2)
C30 0.063(4) 0.044(3) 0.033(3) 0.018(2) 0.025(3) 0.021(3)
C31 0.065(4) 0.058(3) 0.035(3) 0.007(2) 0.006(3) 0.043(3)
C32 0.0166(19) 0.0225(17) 0.032(2) 0.0094(15) 0.0086(17) 0.0093(14)
C33 0.027(2) 0.0232(17) 0.036(2) 0.0079(16) 0.0102(19) 0.0143(16)
C34 0.044(3) 0.062(3) 0.045(3) 0.019(2) 0.020(2) 0.036(2)
C35 0.044(3) 0.068(3) 0.040(3) 0.001(3) 0.006(3) 0.036(3)
C36 0.029(3) 0.052(3) 0.065(4) 0.002(3) 0.020(3) 0.021(2)
C37 0.079(4) 0.071(4) 0.077(4) 0.034(3) 0.057(4) 0.054(3)
C38 0.046(3) 0.061(3) 0.056(3) 0.022(2) 0.027(3) 0.039(3)
C39 0.033(2) 0.0257(18) 0.030(2) 0.0075(17) 0.0093(19) 0.0147(17)
C40 0.039(3) 0.024(2) 0.064(4) 0.002(2) 0.016(3) 0.0138(19)
C41 0.060(4) 0.027(2) 0.077(4) 0.005(2) 0.016(3) 0.018(2)
C42 0.045(3) 0.029(2) 0.067(4) 0.011(2) 0.012(3) 0.002(2)
C43 0.048(3) 0.026(2) 0.057(3) 0.016(2) 0.024(3) 0.0111(19)
C44 0.035(3) 0.025(2) 0.027(2) 0.0058(18) 0.011(2) 0.0133(19)
C45 0.032(2) 0.0201(16) 0.026(2) 0.0035(15) 0.0130(19) 0.0128(16)
C46 0.035(3) 0.0309(19) 0.024(2) 0.0016(17) 0.0079(19) 0.0109(18)
C47 0.044(3) 0.039(2) 0.040(3) 0.011(2) 0.022(2) 0.012(2)
C48 0.055(3) 0.037(2) 0.023(2) 0.0074(18) 0.017(2) 0.018(2)
C49 0.043(3) 0.041(2) 0.024(2) 0.0026(19) 0.004(2) 0.019(2)
C50 0.034(2) 0.034(2) 0.028(2) 0.0034(18) 0.009(2) 0.0156(18)
C51 0.026(2) 0.0258(19) 0.029(2) 0.0092(17) 0.0115(19) 0.0082(17)
C52 0.035(2) 0.0214(18) 0.040(3) 0.0021(17) 0.018(2) 0.0109(17)
C53 0.038(3) 0.025(2) 0.052(3) -0.0043(19) 0.016(2) 0.0092(18)
C54 0.029(3) 0.026(2) 0.057(3) 0.006(2) 0.015(2) 0.0022(18)
C55 0.028(3) 0.037(2) 0.055(3) 0.014(2) 0.022(2) 0.0095(19)
C56 0.024(2) 0.0241(19) 0.046(3) 0.0090(19) 0.011(2) 0.0086(17)
C57 0.043(3) 0.0216(17) 0.028(2) 0.0065(16) 0.009(2) 0.0169(17)
C58 0.055(3) 0.035(2) 0.043(3) 0.021(2) 0.025(3) 0.026(2)
C59 0.047(3) 0.040(2) 0.036(3) 0.014(2) 0.001(2) 0.018(2)
C60 0.024(2) 0.0269(18) 0.027(2) -0.0003(16) 0.0009(17) 0.0144(16)
C61 0.036(3) 0.046(2) 0.047(3) 0.013(2) 0.016(2) 0.030(2)
C62 0.042(3) 0.029(2) 0.034(2) 0.0119(17) 0.010(2) 0.0187(18)

loop_
_atom_type_symbol
_atom_type_description
_atom_type_scat_dispersion_real
_atom_type_scat_dispersion_imag
_atom_type_scat_source
C C 0.0033 0.0016 'International Tables Vol C Tables 4.2.6.8 and 6.1.1.4'
H H 0.0000 0.0000 'International Tables Vol C Tables 4.2.6.8 and 6.1.1.4'
I I -0.4742 1.8119 'International Tables Vol C Tables 4.2.6.8 and 6.1.1.4'
N N 0.0061 0.0033 'International Tables Vol C Tables 4.2.6.8 and 6.1.1.4'
Nd Nd -0.1943 3.0179 'International Tables Vol C Tables 4.2.6.8 and 6.1.1.4'
P P 0.1023 0.0942 'International Tables Vol C Tables 4.2.6.8 and 6.1.1.4'
O O 0.0106 0.0060 'International Tables Vol C Tables 4.2.6.8 and 6.1.1.4'

loop_
_geom_angle_atom_site_label_1
_geom_angle_atom_site_label_2
_geom_angle_atom_site_label_3
_geom_angle
N1 Nd1 N4 101.24(12)
N1 Nd1 N2 88.82(11)
N4 Nd1 N2 136.04(10)
N1 Nd1 N3 95.48(10)
N4 Nd1 N3 111.97(10)
N2 Nd1 N3 109.42(10)
N1 Nd1 C32 79.33(10)
N4 Nd1 C32 59.70(10)
N2 Nd1 C32 162.63(11)
N3 Nd1 C32 59.80(11)
N1 Nd1 C1 59.96(10)
N4 Nd1 C1 91.07(10)
N2 Nd1 C1 57.28(10)
N3 Nd1 C1 149.94(10)
C32 Nd1 C1 124.35(11)
N1 Nd1 P4 95.53(8)
N4 Nd1 P4 28.66(7)
N2 Nd1 P4 164.70(8)
N3 Nd1 P4 84.82(7)
C32 Nd1 P4 31.79(8)
C1 Nd1 P4 112.71(8)
N1 Nd1 I1 172.20(8)
N4 Nd1 I1 85.70(8)
N2 Nd1 I1 83.67(8)
N3 Nd1 I1 85.07(7)
C32 Nd1 I1 107.50(8)
C1 Nd1 I1 116.86(7)
P4 Nd1 I1 92.266(19)
N1 Nd1 P1 28.24(7)
N4 Nd1 P1 95.40(8)
N2 Nd1 P1 73.79(8)
N3 Nd1 P1 122.76(8)
C32 Nd1 P1 99.95(8)
C1 Nd1 P1 31.84(7)
P4 Nd1 P1 103.68(3)
I1 Nd1 P1 148.559(17)
N1 Nd1 P3 88.21(7)
N4 Nd1 P3 86.63(7)
N2 Nd1 P3 136.81(8)
N3 Nd1 P3 28.42(7)
C32 Nd1 P3 31.40(8)
C1 Nd1 P3 147.00(7)
P4 Nd1 P3 58.18(3)
I1 Nd1 P3 95.804(19)
P1 Nd1 P3 115.64(3)
N1 Nd1 P2 79.22(7)
N4 Nd1 P2 112.72(7)
N2 Nd1 P2 27.18(8)
N3 Nd1 P2 135.18(7)
C32 Nd1 P2 155.04(8)
C1 Nd1 P2 31.36(8)
P4 Nd1 P2 139.79(3)
I1 Nd1 P2 94.890(19)
P1 Nd1 P2 55.69(2)
P3 Nd1 P2 158.53(3)
N1 P1 C1 107.92(18)
N1 P1 C8 116.26(18)
C1 P1 C8 102.37(19)
N1 P1 C2 109.82(18)
C1 P1 C2 115.07(16)
C8 P1 C2 105.47(19)
N1 P1 Nd1 46.22(13)
C1 P1 Nd1 62.00(11)
C8 P1 Nd1 120.19(13)
C2 P1 Nd1 134.05(15)
N2 P2 C1 103.30(17)
N2 P2 C20 115.5(2)
C1 P2 C20 105.7(2)
N2 P2 C14 119.01(18)
C1 P2 C14 112.72(18)
C20 P2 C14 100.28(18)
N2 P2 Nd1 46.07(11)
C1 P2 Nd1 60.14(11)
C20 P2 Nd1 110.52(13)
C14 P2 Nd1 149.19(12)
N3 P3 C32 107.66(17)
N3 P3 C39 110.45(18)
C32 P3 C39 114.42(19)
N3 P3 C33 114.65(18)
C32 P3 C33 105.56(19)
C39 P3 C33 104.18(18)
N3 P3 Nd1 48.23(11)
C32 P3 Nd1 59.47(12)
C39 P3 Nd1 127.89(14)
C33 P3 Nd1 127.79(12)
N4 P4 C32 106.15(17)
N4 P4 C51 113.23(19)
C32 P4 C51 113.4(2)
N4 P4 C45 112.05(17)
C32 P4 C45 110.77(19)
C51 P4 C45 101.4(2)
N4 P4 Nd1 47.14(12)
C32 P4 Nd1 60.74(12)
C51 P4 Nd1 119.47(16)
C45 P4 Nd1 138.55(12)
C26 N1 P1 127.2(3)
C26 N1 Nd1 126.9(3)
P1 N1 Nd1 105.54(16)
C29 N2 P2 131.3(2)
C29 N2 Nd1 120.5(2)
P2 N2 Nd1 106.75(17)
C57 N3 P3 118.3(2)
C57 N3 Nd1 138.2(2)
P3 N3 Nd1 103.34(16)
C60 N4 P4 119.6(2)
C60 N4 Nd1 136.2(2)
P4 N4 Nd1 104.20(15)
P1 C1 P2 125.9(2)
P1 C1 Nd1 86.16(12)
P2 C1 Nd1 88.51(15)
P1 C1 H1 117.1
P2 C1 H1 117.1
Nd1 C1 H1 95.9
C7 C2 C3 118.7(4)
C7 C2 P1 123.9(3)
C3 C2 P1 117.4(3)
C4 C3 C2 119.7(5)
C4 C3 H3 120.1
C2 C3 H3 120.1
C5 C4 C3 120.2(6)
C5 C4 H4 119.9
C3 C4 H4 119.9
C6 C5 C4 120.6(5)
C6 C5 H5 119.7
C4 C5 H5 119.7
C5 C6 C7 119.1(5)
C5 C6 H6 120.5
C7 C6 H6 120.5
C2 C7 C6 121.7(5)
C2 C7 H7 119.2
C6 C7 H7 119.2
C13 C8 C9 118.4(4)
C13 C8 P1 121.7(3)
C9 C8 P1 119.7(3)
C10 C9 C8 121.0(4)
C10 C9 H9 119.5
C8 C9 H9 119.5
C9 C10 C11 120.5(4)
C9 C10 H10 119.7
C11 C10 H10 119.7
C10 C11 C12 118.7(4)
C10 C11 H11 120.6
C12 C11 H11 120.6
C13 C12 C11 119.6(4)
C13 C12 H12 120.2
C11 C12 H12 120.2
C8 C13 C12 121.7(4)
C8 C13 H13 119.2
C12 C13 H13 119.2
C15 C14 C19 118.0(4)
C15 C14 P2 123.7(3)
C19 C14 P2 118.1(3)
C14 C15 C16 121.9(5)
C14 C15 H15 119.0
C16 C15 H15 119.0
C17 C16 C15 118.3(4)
C17 C16 H16 120.8
C15 C16 H16 120.8
C18 C17 C16 121.9(4)
C18 C17 H17 119.1
C16 C17 H17 119.1
C17 C18 C19 118.9(4)
C17 C18 H18 120.5
C19 C18 H18 120.5
C14 C19 C18 120.9(4)
C14 C19 H19 119.5
C18 C19 H19 119.5
C21 C20 C25 118.6(4)
C21 C20 P2 118.8(3)
C25 C20 P2 122.6(4)
C20 C21 C22 120.8(4)
C20 C21 H21 119.6
C22 C21 H21 119.6
C21 C22 C23 120.6(4)
C21 C22 H22 119.7
C23 C22 H22 119.7
C24 C23 C22 119.3(4)
C24 C23 H23 120.3
C22 C23 H23 120.3
C23 C24 C25 120.3(4)
C23 C24 H24 119.9
C25 C24 H24 119.9
C24 C25 C20 120.4(4)
C24 C25 H25 119.8
C20 C25 H25 119.8
N1 C26 C28 117.7(5)
N1 C26 C27 110.5(4)
C28 C26 C27 110.7(4)
N1 C26 H26 105.7
C28 C26 H26 105.7
C27 C26 H26 105.7
C26 C27 H27A 109.5
C26 C27 H27B 109.5
H27A C27 H27B 109.5
C26 C27 H27C 109.5
H27A C27 H27C 109.5
H27B C27 H27C 109.5
C26 C28 H28A 109.5
C26 C28 H28B 109.5
H28A C28 H28B 109.5
C26 C28 H28C 109.5
H28A C28 H28C 109.5
H28B C28 H28C 109.5
N2 C29 C31 114.6(4)
N2 C29 C30 114.3(4)
C31 C29 C30 111.9(4)
N2 C29 H29 104.9
C31 C29 H29 104.9
C30 C29 H29 104.9
C29 C30 H30A 109.5
C29 C30 H30B 109.5
H30A C30 H30B 109.5
C29 C30 H30C 109.5
H30A C30 H30C 109.5
H30B C30 H30C 109.5
C29 C31 H31A 109.5
C29 C31 H31B 109.5
H31A C31 H31B 109.5
C29 C31 H31C 109.5
H31A C31 H31C 109.5
H31B C31 H31C 109.5
P4 C32 P3 136.2(2)
P4 C32 Nd1 87.47(13)
P3 C32 Nd1 89.14(15)
P4 C32 H32 112.1
P3 C32 H32 111.7
Nd1 C32 H32 94.4
C38 C33 C34 117.5(4)
C38 C33 P3 121.5(3)
C34 C33 P3 120.9(3)
C35 C34 C33 121.6(5)
C35 C34 H34 119.2
C33 C34 H34 119.2
C36 C35 C34 120.6(6)
C36 C35 H35 119.7
C34 C35 H35 119.7
C37 C36 C35 117.9(5)
C37 C36 H36 121.1
C35 C36 H36 121.1
C36 C37 C38 123.5(6)
C36 C37 H37 118.2
C38 C37 H37 118.2
C37 C38 C33 118.7(5)
C37 C38 H38 120.6
C33 C38 H38 120.6
C44 C39 C40 118.2(4)
C44 C39 P3 119.7(3)
C40 C39 P3 122.1(3)
C39 C40 C41 119.6(5)
C39 C40 H40 120.2
C41 C40 H40 120.2
C42 C41 C40 120.2(4)
C42 C41 H41 119.9
C40 C41 H41 119.9
C43 C42 C41 121.0(4)
C43 C42 H42 119.5
C41 C42 H42 119.5
C42 C43 C44 119.2(5)
C42 C43 H43 120.4
C44 C43 H43 120.4
C43 C44 C39 121.7(4)
C43 C44 H44 119.2
C39 C44 H44 119.2
C50 C45 C46 118.4(4)
C50 C45 P4 120.2(3)
C46 C45 P4 121.2(3)
C47 C46 C45 120.2(4)
C47 C46 H46 119.9
C45 C46 H46 119.9
C48 C47 C46 120.5(4)
C48 C47 H47 119.8
C46 C47 H47 119.8
C47 C48 C49 120.1(4)
C47 C48 H48 119.9
C49 C48 H48 119.9
C48 C49 C50 120.5(4)
C48 C49 H49 119.8
C50 C49 H49 119.8
C49 C50 C45 120.2(4)
C49 C50 H50 119.9
C45 C50 H50 119.9
C56 C51 C52 118.9(4)
C56 C51 P4 120.9(3)
C52 C51 P4 120.2(3)
C53 C52 C51 119.4(4)
C53 C52 H52 120.3
C51 C52 H52 120.3
C52 C53 C54 121.2(4)
C52 C53 H53 119.4
C54 C53 H53 119.4
C55 C54 C53 120.4(4)
C55 C54 H54 119.8
C53 C54 H54 119.8
C54 C55 C56 119.9(4)
C54 C55 H55 120.1
C56 C55 H55 120.1
C55 C56 C51 120.3(4)
C55 C56 H56 119.8
C51 C56 H56 119.8
N3 C57 C59 112.4(4)
N3 C57 C58 112.8(3)
C59 C57 C58 109.7(4)
N3 C57 H57 107.2
C59 C57 H57 107.2
C58 C57 H57 107.2
C57 C58 H58A 109.5
C57 C58 H58B 109.5
H58A C58 H58B 109.5
C57 C58 H58C 109.5
H58A C58 H58C 109.5
H58B C58 H58C 109.5
C57 C59 H59A 109.5
C57 C59 H59B 109.5
H59A C59 H59B 109.5
C57 C59 H59C 109.5
H59A C59 H59C 109.5
H59B C59 H59C 109.5
N4 C60 C62 110.8(3)
N4 C60 C61 109.1(3)
C62 C60 C61 109.3(3)
N4 C60 H60 109.2
C62 C60 H60 109.2
C61 C60 H60 109.2
C60 C61 H61A 109.5
C60 C61 H61B 109.5
H61A C61 H61B 109.5
C60 C61 H61C 109.5
H61A C61 H61C 109.5
H61B C61 H61C 109.5
C60 C62 H62A 109.5
C60 C62 H62B 109.5
H62A C62 H62B 109.5
C60 C62 H62C 109.5
H62A C62 H62C 109.5
H62B C62 H62C 109.5

loop_
_geom_bond_atom_site_label_1
_geom_bond_atom_site_label_2
_geom_bond_distance
Nd1 N1 2.454(4)
Nd1 N4 2.456(3)
Nd1 N2 2.512(3)
Nd1 N3 2.525(3)
Nd1 C32 2.837(3)
Nd1 C1 2.898(3)
Nd1 P4 3.2487(10)
Nd1 I1 3.2694(3)
Nd1 P1 3.2747(10)
Nd1 P3 3.2934(9)
Nd1 P2 3.3404(9)
P1 N1 1.609(3)
P1 C1 1.731(4)
P1 C8 1.823(5)
P1 C2 1.836(4)
P2 N2 1.594(3)
P2 C1 1.739(4)
P2 C20 1.838(5)
P2 C14 1.850(4)
P3 N3 1.611(3)
P3 C32 1.716(4)
P3 C39 1.807(4)
P3 C33 1.829(4)
P4 N4 1.607(3)
P4 C32 1.713(4)
P4 C51 1.813(4)
P4 C45 1.832(4)
N1 C26 1.474(5)
N2 C29 1.482(5)
N3 C57 1.494(5)
N4 C60 1.490(5)
C1 H1 0.9500
C2 C7 1.379(6)
C2 C3 1.390(6)
C3 C4 1.386(6)
C3 H3 0.9500
C4 C5 1.380(8)
C4 H4 0.9500
C5 C6 1.365(8)
C5 H5 0.9500
C6 C7 1.382(6)
C6 H6 0.9500
C7 H7 0.9500
C8 C13 1.363(6)
C8 C9 1.397(5)
C9 C10 1.364(7)
C9 H9 0.9500
C10 C11 1.392(7)
C10 H10 0.9500
C11 C12 1.399(6)
C11 H11 0.9500
C12 C13 1.385(7)
C12 H12 0.9500
C13 H13 0.9500
C14 C15 1.383(6)
C14 C19 1.392(6)
C15 C16 1.385(6)
C15 H15 0.9500
C16 C17 1.382(7)
C16 H16 0.9500
C17 C18 1.363(7)
C17 H17 0.9500
C18 C19 1.397(5)
C18 H18 0.9500
C19 H19 0.9500
C20 C21 1.368(6)
C20 C25 1.393(6)
C21 C22 1.370(6)
C21 H21 0.9500
C22 C23 1.376(6)
C22 H22 0.9500
C23 C24 1.370(7)
C23 H23 0.9500
C24 C25 1.374(6)
C24 H24 0.9500
C25 H25 0.9500
C26 C28 1.480(8)
C26 C27 1.526(9)
C26 H26 1.0000
C27 H27A 0.9800
C27 H27B 0.9800
C27 H27C 0.9800
C28 H28A 0.9800
C28 H28B 0.9800
C28 H28C 0.9800
C29 C31 1.503(7)
C29 C30 1.521(7)
C29 H29 1.0000
C30 H30A 0.9800
C30 H30B 0.9800
C30 H30C 0.9800
C31 H31A 0.9800
C31 H31B 0.9800
C31 H31C 0.9800
C32 H32 0.9501
C33 C38 1.397(7)
C33 C34 1.402(6)
C34 C35 1.383(7)
C34 H34 0.9500
C35 C36 1.375(8)
C35 H35 0.9500
C36 C37 1.363(8)
C36 H36 0.9500
C37 C38 1.392(7)
C37 H37 0.9500
C38 H38 0.9500
C39 C44 1.395(6)
C39 C40 1.395(5)
C40 C41 1.398(6)
C40 H40 0.9500
C41 C42 1.375(7)
C41 H41 0.9500
C42 C43 1.363(7)
C42 H42 0.9500
C43 C44 1.383(6)
C43 H43 0.9500
C44 H44 0.9500
C45 C50 1.386(6)
C45 C46 1.402(6)
C46 C47 1.384(6)
C46 H46 0.9500
C47 C48 1.360(7)
C47 H47 0.9500
C48 C49 1.375(6)
C48 H48 0.9500
C49 C50 1.385(6)
C49 H49 0.9500
C50 H50 0.9500
C51 C56 1.391(6)
C51 C52 1.411(5)
C52 C53 1.370(6)
C52 H52 0.9500
C53 C54 1.372(6)
C53 H53 0.9500
C54 C55 1.370(6)
C54 H54 0.9500
C55 C56 1.388(6)
C55 H55 0.9500
C56 H56 0.9500
C57 C59 1.518(6)
C57 C58 1.526(6)
C57 H57 1.0000
C58 H58A 0.9800
C58 H58B 0.9800
C58 H58C 0.9800
C59 H59A 0.9800
C59 H59B 0.9800
C59 H59C 0.9800
C60 C62 1.522(6)
C60 C61 1.527(6)
C60 H60 1.0000
C61 H61A 0.9800
C61 H61B 0.9800
C61 H61C 0.9800
C62 H62A 0.9800
C62 H62B 0.9800
C62 H62C 0.9800
